data_7013312
loop_
_publ_author_name
'Gray, Ian P.'
'Milton, Heather L.'
'Slawin, Alexandra M. Z.'
'Woollins, J. Derek'

_publ_section_title
;
 Synthesis and structure of [Fc(RO)PS2]? complexes
;
_journal_issue 17
_journal_name_full 'Dalton Transactions'
_journal_page_first 3450
_journal_paper_doi 10.1039/b306387a
_journal_year 2003
_chemical_formula_moiety 'C22 H24 Fe2 Ni O2 P2 S4'
_chemical_formula_sum 'C22 H24 Fe2 Ni O2 P2 S4'
_chemical_formula_weight 681.00
_chemical_name_systematic
;
?
;
_space_group_IT_number 14
_symmetry_cell_setting monoclinic
_symmetry_space_group_name_Hall '-P 2yn'
_symmetry_space_group_name_H-M 'P 1 21/n 1'
_atom_sites_solution_hydrogens geom
_atom_sites_solution_primary direct
_atom_sites_solution_secondary difmap
_audit_creation_method SHELXL-97
_cell_angle_alpha 90.00
_cell_angle_beta 95.415(5)
_cell_angle_gamma 90.00
_cell_formula_units_Z 2
_cell_length_a 6.8818(16)
_cell_length_b 16.902(4)
_cell_length_c 10.762(3)
_cell_measurement_reflns_used 48
_cell_measurement_temperature 125(2)
_cell_measurement_theta_max 168
_cell_measurement_theta_min 12
_cell_volume 1246.2(5)
_computing_cell_refinement 'Bruker SMART'
_computing_data_collection 'Bruker SMART'
_computing_data_reduction 'Bruker SHELXTL'
_computing_molecular_graphics 'Bruker SHELXTL'
_computing_publication_material 'Bruker SHELXTL'
_computing_structure_refinement 'SHELXL-97 (Sheldrick, 1997)'
_computing_structure_solution 'SHELXS-97 (Sheldrick, 1990)'
_diffrn_ambient_temperature 125(2)
_diffrn_detector_area_resol_mean 0.9
_diffrn_measured_fraction_theta_full 0.981
_diffrn_measured_fraction_theta_max 0.981
_diffrn_measurement_device_type 'CCD area detector'
_diffrn_measurement_method 'phi and omega scans'
_diffrn_radiation_monochromator graphite
_diffrn_radiation_source 'fine-focus sealed tube'
_diffrn_radiation_type MoK\a
_diffrn_radiation_wavelength 0.71073
_diffrn_reflns_av_R_equivalents 0.0419
_diffrn_reflns_av_sigmaI/netI 0.0583
_diffrn_reflns_limit_h_max 7
_diffrn_reflns_limit_h_min -7
_diffrn_reflns_limit_k_max 18
_diffrn_reflns_limit_k_min -17
_diffrn_reflns_limit_l_max 9
_diffrn_reflns_limit_l_min -11
_diffrn_reflns_number 5309
_diffrn_reflns_theta_full 23.31
_diffrn_reflns_theta_max 23.31
_diffrn_reflns_theta_min 2.25
_exptl_absorpt_coefficient_mu 2.380
_exptl_absorpt_correction_T_max 1.00000
_exptl_absorpt_correction_T_min 0.799531
_exptl_absorpt_correction_type multi-scan
_exptl_crystal_colour orange
_exptl_crystal_density_diffrn 1.815
_exptl_crystal_density_method 'not measured'
_exptl_crystal_description plate
_exptl_crystal_F_000 692
_exptl_crystal_size_max 0.2
_exptl_crystal_size_mid 0.1
_exptl_crystal_size_min 0.06
_refine_diff_density_max 0.354
_refine_diff_density_min -0.349
_refine_diff_density_rms 0.085
_refine_ls_extinction_method none
_refine_ls_goodness_of_fit_ref 0.904
_refine_ls_hydrogen_treatment mixed
_refine_ls_matrix_type full
_refine_ls_number_parameters 151
_refine_ls_number_reflns 1769
_refine_ls_number_restraints 0
_refine_ls_restrained_S_all 0.904
_refine_ls_R_factor_all 0.0527
_refine_ls_R_factor_gt 0.0310
_refine_ls_shift/su_max 0.002
_refine_ls_shift/su_mean 0.000
_refine_ls_structure_factor_coef Fsqd
_refine_ls_weighting_details 'calc w=1/[\s^2^(Fo^2^)+(0.0309P)^2^+0.0000P] where P=(Fo^2^+2Fc^2^)/3'
_refine_ls_weighting_scheme calc
_refine_ls_wR_factor_gt 0.0597
_refine_ls_wR_factor_ref 0.0633
_reflns_number_gt 1295
_reflns_number_total 1769
_reflns_threshold_expression >2sigma(I)
_cod_data_source_file b306387a.txt
_cod_data_source_block im
_cod_depositor_comments
;
The following automatic conversions were performed:
'_symmetry_cell_setting' value 'Monoclinic' changed to 'monoclinic'
according to '/home/saulius/struct/CIF-dictionaries/cif_core.dic'
dictionary named 'cif_core.dic' version 2.4.1 from 2010-06-29.

Automatic conversion script
Id: cif_fix_enum 1527 2010-12-29 10:47:43Z saulius 
;
_cod_original_sg_symbol_H-M P2(1)/n
_cod_database_code 7013312

loop_
_symmetry_equiv_pos_as_xyz
'x, y, z'
'-x+1/2, y+1/2, -z+1/2'
'-x, -y, -z'
'x-1/2, -y-1/2, z-1/2'

loop_
_atom_site_label
_atom_site_type_symbol
_atom_site_fract_x
_atom_site_fract_y
_atom_site_fract_z
_atom_site_U_iso_or_equiv
_atom_site_adp_type
_atom_site_occupancy
_atom_site_symmetry_multiplicity
_atom_site_calc_flag
_atom_site_refinement_flags
_atom_site_disorder_assembly
_atom_site_disorder_group
Ni1 Ni 0.0000 0.0000 0.5000 0.0146(2) Uani 1 2 d S . .
Fe1 Fe 0.18153(9) 0.33218(4) 0.56446(6) 0.01687(18) Uani 1 1 d . . .
S1 S 0.14534(16) 0.03947(6) 0.68398(10) 0.0194(3) Uani 1 1 d . . .
P1 P 0.22873(15) 0.13394(7) 0.58862(10) 0.0155(3) Uani 1 1 d . . .
C1 C 0.1358(6) 0.2249(2) 0.6385(4) 0.0176(10) Uani 1 1 d . . .
S2 S 0.13225(15) 0.10439(7) 0.41322(10) 0.0184(3) Uani 1 1 d . . .
C2 C -0.0465(6) 0.2595(3) 0.5926(4) 0.0200(11) Uani 1 1 d . . .
H2A H -0.1425 0.2369 0.5265 0.024 Uiso 1 1 calc R . .
C3 C -0.0667(7) 0.3316(3) 0.6580(4) 0.0287(12) Uani 1 1 d . . .
H3A H -0.1785 0.3694 0.6447 0.034 Uiso 1 1 calc R . .
C4 C 0.1026(7) 0.3417(3) 0.7427(4) 0.0288(12) Uani 1 1 d . . .
H4A H 0.1298 0.3881 0.7993 0.035 Uiso 1 1 calc R . .
C5 C 0.2271(6) 0.2766(3) 0.7325(4) 0.0209(11) Uani 1 1 d . . .
H5A H 0.3561 0.2679 0.7815 0.025 Uiso 1 1 calc R . .
C6 C 0.2523(7) 0.3287(3) 0.3841(4) 0.0286(12) Uani 1 1 d . . .
H6A H 0.2192 0.2852 0.3227 0.034 Uiso 1 1 calc R . .
C7 C 0.1358(7) 0.3956(3) 0.4036(4) 0.0283(12) Uani 1 1 d . . .
H7A H 0.0061 0.4082 0.3579 0.034 Uiso 1 1 calc R . .
C8 C 0.2353(6) 0.4417(3) 0.4967(4) 0.0255(12) Uani 1 1 d . . .
H8A H 0.1870 0.4927 0.5297 0.031 Uiso 1 1 calc R . .
C9 C 0.4131(6) 0.4046(3) 0.5383(4) 0.0263(12) Uani 1 1 d . . .
H9A H 0.5135 0.4244 0.6042 0.032 Uiso 1 1 calc R . .
C10 C 0.4237(7) 0.3341(3) 0.4666(4) 0.0288(12) Uani 1 1 d . . .
H10A H 0.5329 0.2948 0.4744 0.035 Uiso 1 1 calc R . .
O11 O 0.4553(4) 0.15051(16) 0.6121(3) 0.0194(7) Uani 1 1 d . . .
C11 C 0.5942(6) 0.0890(3) 0.5918(4) 0.0232(11) Uani 1 1 d . . .
H11A H 0.7270 0.1094 0.6105 0.035 Uiso 1 1 calc R . .
H11B H 0.5761 0.0717 0.5046 0.035 Uiso 1 1 calc R . .
H11C H 0.5738 0.0440 0.6466 0.035 Uiso 1 1 calc R . .

loop_
_atom_site_aniso_label
_atom_site_aniso_U_11
_atom_site_aniso_U_22
_atom_site_aniso_U_33
_atom_site_aniso_U_23
_atom_site_aniso_U_13
_atom_site_aniso_U_12
Ni1 0.0168(4) 0.0107(5) 0.0160(4) -0.0006(3) -0.0007(3) -0.0010(4)
Fe1 0.0183(3) 0.0128(4) 0.0197(4) 0.0000(3) 0.0025(3) 0.0004(3)
S1 0.0238(6) 0.0147(7) 0.0187(6) 0.0020(5) -0.0027(5) -0.0037(5)
P1 0.0164(6) 0.0118(7) 0.0181(7) 0.0011(5) -0.0003(5) -0.0005(5)
C1 0.020(2) 0.018(3) 0.016(2) -0.004(2) 0.007(2) -0.008(2)
S2 0.0227(6) 0.0152(7) 0.0171(6) 0.0011(5) 0.0000(5) -0.0036(5)
C2 0.015(2) 0.015(3) 0.030(3) -0.001(2) 0.005(2) -0.002(2)
C3 0.025(3) 0.023(3) 0.040(3) 0.009(2) 0.017(2) 0.007(2)
C4 0.050(3) 0.014(3) 0.026(3) -0.006(2) 0.018(3) -0.004(2)
C5 0.021(3) 0.022(3) 0.020(3) 0.002(2) 0.005(2) -0.003(2)
C6 0.041(3) 0.019(3) 0.027(3) -0.002(2) 0.011(2) -0.007(2)
C7 0.032(3) 0.037(3) 0.015(3) 0.007(2) -0.001(2) 0.005(3)
C8 0.035(3) 0.013(3) 0.031(3) 0.007(2) 0.011(2) -0.004(2)
C9 0.023(3) 0.027(3) 0.029(3) 0.006(2) 0.007(2) -0.007(2)
C10 0.025(3) 0.024(3) 0.039(3) 0.009(2) 0.013(2) 0.008(2)
O11 0.0140(15) 0.0173(19) 0.0266(17) 0.0000(13) -0.0002(13) -0.0002(13)
C11 0.024(3) 0.015(3) 0.031(3) -0.005(2) 0.004(2) 0.002(2)

loop_
_atom_type_symbol
_atom_type_description
_atom_type_scat_dispersion_real
_atom_type_scat_dispersion_imag
_atom_type_scat_source
C C 0.0033 0.0016 'International Tables Vol C Tables 4.2.6.8 and 6.1.1.4'
H H 0.0000 0.0000 'International Tables Vol C Tables 4.2.6.8 and 6.1.1.4'
P P 0.1023 0.0942 'International Tables Vol C Tables 4.2.6.8 and 6.1.1.4'
S S 0.1246 0.1234 'International Tables Vol C Tables 4.2.6.8 and 6.1.1.4'
Fe Fe 0.3463 0.8444 'International Tables Vol C Tables 4.2.6.8 and 6.1.1.4'
Ni Ni 0.3393 1.1124 'International Tables Vol C Tables 4.2.6.8 and 6.1.1.4'
O O 0.0106 0.0060 'International Tables Vol C Tables 4.2.6.8 and 6.1.1.4'

loop_
_geom_angle_atom_site_label_1
_geom_angle_atom_site_label_2
_geom_angle_atom_site_label_3
_geom_angle
_geom_angle_site_symmetry_1
_geom_angle_site_symmetry_3
_geom_angle_publ_flag
S2 Ni1 S2 180.00(3) 3_556 . ?
S2 Ni1 S1 88.20(4) 3_556 3_556 ?
S2 Ni1 S1 91.80(4) . 3_556 ?
S2 Ni1 S1 91.80(4) 3_556 . ?
S2 Ni1 S1 88.20(4) . . ?
S1 Ni1 S1 180.0 3_556 . ?
C1 Fe1 C7 142.40(18) . . ?
C1 Fe1 C8 177.45(18) . . ?
C7 Fe1 C8 40.12(18) . . ?
C1 Fe1 C5 41.47(16) . . ?
C7 Fe1 C5 175.69(18) . . ?
C8 Fe1 C5 136.03(18) . . ?
C1 Fe1 C2 41.25(16) . . ?
C7 Fe1 C2 112.63(19) . . ?
C8 Fe1 C2 140.34(18) . . ?
C5 Fe1 C2 69.24(17) . . ?
C1 Fe1 C6 114.13(18) . . ?
C7 Fe1 C6 40.54(17) . . ?
C8 Fe1 C6 67.62(19) . . ?
C5 Fe1 C6 143.00(18) . . ?
C2 Fe1 C6 112.29(18) . . ?
C1 Fe1 C9 138.01(18) . . ?
C7 Fe1 C9 68.18(19) . . ?
C8 Fe1 C9 40.37(17) . . ?
C5 Fe1 C9 109.95(18) . . ?
C2 Fe1 C9 179.18(19) . . ?
C6 Fe1 C9 68.22(19) . . ?
C1 Fe1 C4 68.61(17) . . ?
C7 Fe1 C4 136.19(19) . . ?
C8 Fe1 C4 109.70(18) . . ?
C5 Fe1 C4 40.25(17) . . ?
C2 Fe1 C4 68.40(18) . . ?
C6 Fe1 C4 176.73(19) . . ?
C9 Fe1 C4 111.12(19) . . ?
C1 Fe1 C10 112.40(18) . . ?
C7 Fe1 C10 67.89(18) . . ?
C8 Fe1 C10 67.59(18) . . ?
C5 Fe1 C10 113.46(18) . . ?
C2 Fe1 C10 139.37(18) . . ?
C6 Fe1 C10 40.25(17) . . ?
C9 Fe1 C10 40.64(18) . . ?
C4 Fe1 C10 141.1(2) . . ?
C1 Fe1 C3 68.61(17) . . ?
C7 Fe1 C3 110.42(19) . . ?
C8 Fe1 C3 111.47(18) . . ?
C5 Fe1 C3 68.26(18) . . ?
C2 Fe1 C3 40.51(17) . . ?
C6 Fe1 C3 138.1(2) . . ?
C9 Fe1 C3 139.51(19) . . ?
C4 Fe1 C3 40.42(18) . . ?
C10 Fe1 C3 178.3(2) . . ?
P1 S1 Ni1 84.85(5) . . ?
O11 P1 C1 100.19(18) . . ?
O11 P1 S2 115.38(12) . . ?
C1 P1 S2 113.93(15) . . ?
O11 P1 S1 112.57(12) . . ?
C1 P1 S1 114.01(14) . . ?
S2 P1 S1 101.40(7) . . ?
C2 C1 C5 107.9(4) . . ?
C2 C1 P1 125.5(3) . . ?
C5 C1 P1 126.6(3) . . ?
C2 C1 Fe1 70.2(2) . . ?
C5 C1 Fe1 70.0(2) . . ?
P1 C1 Fe1 126.0(2) . . ?
P1 S2 Ni1 85.11(5) . . ?
C3 C2 C1 107.7(4) . . ?
C3 C2 Fe1 70.7(3) . . ?
C1 C2 Fe1 68.6(2) . . ?
C3 C2 H2A 126.2 . . ?
C1 C2 H2A 126.2 . . ?
Fe1 C2 H2A 126.2 . . ?
C2 C3 C4 107.9(4) . . ?
C2 C3 Fe1 68.8(2) . . ?
C4 C3 Fe1 69.2(2) . . ?
C2 C3 H3A 126.0 . . ?
C4 C3 H3A 126.0 . . ?
Fe1 C3 H3A 126.0 . . ?
C5 C4 C3 109.0(4) . . ?
C5 C4 Fe1 69.4(2) . . ?
C3 C4 Fe1 70.3(3) . . ?
C5 C4 H4A 125.5 . . ?
C3 C4 H4A 125.5 . . ?
Fe1 C4 H4A 125.5 . . ?
C4 C5 C1 107.6(4) . . ?
C4 C5 Fe1 70.4(3) . . ?
C1 C5 Fe1 68.6(2) . . ?
C4 C5 H5A 126.2 . . ?
C1 C5 H5A 126.2 . . ?
Fe1 C5 H5A 126.2 . . ?
C10 C6 C7 107.9(4) . . ?
C10 C6 Fe1 70.2(3) . . ?
C7 C6 Fe1 69.3(2) . . ?
C10 C6 H6A 126.1 . . ?
C7 C6 H6A 126.1 . . ?
Fe1 C6 H6A 126.1 . . ?
C8 C7 C6 107.8(4) . . ?
C8 C7 Fe1 70.0(2) . . ?
C6 C7 Fe1 70.1(3) . . ?
C8 C7 H7A 126.1 . . ?
C6 C7 H7A 126.1 . . ?
Fe1 C7 H7A 126.1 . . ?
C7 C8 C9 109.3(4) . . ?
C7 C8 Fe1 69.9(3) . . ?
C9 C8 Fe1 70.3(3) . . ?
C7 C8 H8A 125.3 . . ?
C9 C8 H8A 125.3 . . ?
Fe1 C8 H8A 125.3 . . ?
C8 C9 C10 106.7(4) . . ?
C8 C9 Fe1 69.3(2) . . ?
C10 C9 Fe1 69.8(3) . . ?
C8 C9 H9A 126.6 . . ?
C10 C9 H9A 126.6 . . ?
Fe1 C9 H9A 126.6 . . ?
C6 C10 C9 108.2(4) . . ?
C6 C10 Fe1 69.6(3) . . ?
C9 C10 Fe1 69.5(2) . . ?
C6 C10 H10A 125.9 . . ?
C9 C10 H10A 125.9 . . ?
Fe1 C10 H10A 125.9 . . ?
C11 O11 P1 120.4(3) . . ?
O11 C11 H11A 109.5 . . ?
O11 C11 H11B 109.5 . . ?
H11A C11 H11B 109.5 . . ?
O11 C11 H11C 109.5 . . ?
H11A C11 H11C 109.5 . . ?
H11B C11 H11C 109.5 . . ?

loop_
_geom_bond_atom_site_label_1
_geom_bond_atom_site_label_2
_geom_bond_distance
_geom_bond_site_symmetry_2
_geom_bond_publ_flag
Ni1 S2 2.2302(11) 3_556 ?
Ni1 S2 2.2302(11) . ?
Ni1 S1 2.2343(11) 3_556 ?
Ni1 S1 2.2343(12) . ?
Fe1 C1 2.017(4) . ?
Fe1 C7 2.036(4) . ?
Fe1 C8 2.037(4) . ?
Fe1 C5 2.036(4) . ?
Fe1 C2 2.038(4) . ?
Fe1 C6 2.046(4) . ?
Fe1 C9 2.050(4) . ?
Fe1 C4 2.048(4) . ?
Fe1 C10 2.054(4) . ?
Fe1 C3 2.063(4) . ?
S1 P1 2.0107(16) . ?
P1 O11 1.581(3) . ?
P1 C1 1.769(4) . ?
P1 S2 2.0043(16) . ?
C1 C2 1.429(6) . ?
C1 C5 1.435(6) . ?
C2 C3 1.420(6) . ?
C2 H2A 1.0000 . ?
C3 C4 1.420(6) . ?
C3 H3A 1.0000 . ?
C4 C5 1.405(6) . ?
C4 H4A 1.0000 . ?
C5 H5A 1.0000 . ?
C6 C10 1.410(6) . ?
C6 C7 1.414(6) . ?
C6 H6A 1.0000 . ?
C7 C8 1.397(6) . ?
C7 H7A 1.0000 . ?
C8 C9 1.410(6) . ?
C8 H8A 1.0000 . ?
C9 C10 1.425(6) . ?
C9 H9A 1.0000 . ?
C10 H10A 1.0000 . ?
O11 C11 1.443(5) . ?
C11 H11A 0.9800 . ?
C11 H11B 0.9800 . ?
C11 H11C 0.9800 . ?

loop_
_geom_torsion_atom_site_label_1
_geom_torsion_atom_site_label_2
_geom_torsion_atom_site_label_3
_geom_torsion_atom_site_label_4
_geom_torsion
_geom_torsion_site_symmetry_1
_geom_torsion_site_symmetry_2
_geom_torsion_site_symmetry_3
_geom_torsion_site_symmetry_4
_geom_torsion_publ_flag
S2 Ni1 S1 P1 -175.31(5) 3_556 . . . ?
S2 Ni1 S1 P1 4.69(5) . . . . ?
S1 Ni1 S1 P1 -23(91) 3_556 . . . ?
Ni1 S1 P1 O11 -129.19(12) . . . . ?
Ni1 S1 P1 C1 117.55(16) . . . . ?
Ni1 S1 P1 S2 -5.32(6) . . . . ?
O11 P1 C1 C2 151.0(3) . . . . ?
S2 P1 C1 C2 27.2(4) . . . . ?
S1 P1 C1 C2 -88.5(4) . . . . ?
O11 P1 C1 C5 -29.8(4) . . . . ?
S2 P1 C1 C5 -153.6(3) . . . . ?
S1 P1 C1 C5 90.6(4) . . . . ?
O11 P1 C1 Fe1 60.8(3) . . . . ?
S2 P1 C1 Fe1 -63.0(3) . . . . ?
S1 P1 C1 Fe1 -178.72(19) . . . . ?
C7 Fe1 C1 C2 -58.4(4) . . . . ?
C8 Fe1 C1 C2 130(4) . . . . ?
C5 Fe1 C1 C2 118.6(3) . . . . ?
C6 Fe1 C1 C2 -96.9(3) . . . . ?
C9 Fe1 C1 C2 179.4(3) . . . . ?
C4 Fe1 C1 C2 81.2(3) . . . . ?
C10 Fe1 C1 C2 -140.8(3) . . . . ?
C3 Fe1 C1 C2 37.6(2) . . . . ?
C7 Fe1 C1 C5 -177.0(3) . . . . ?
C8 Fe1 C1 C5 11(4) . . . . ?
C2 Fe1 C1 C5 -118.6(3) . . . . ?
C6 Fe1 C1 C5 144.5(3) . . . . ?
C9 Fe1 C1 C5 60.8(4) . . . . ?
C4 Fe1 C1 C5 -37.4(3) . . . . ?
C10 Fe1 C1 C5 100.6(3) . . . . ?
C3 Fe1 C1 C5 -80.9(3) . . . . ?
C7 Fe1 C1 P1 61.7(4) . . . . ?
C8 Fe1 C1 P1 -110(4) . . . . ?
C5 Fe1 C1 P1 -121.3(4) . . . . ?
C2 Fe1 C1 P1 120.1(4) . . . . ?
C6 Fe1 C1 P1 23.3(3) . . . . ?
C9 Fe1 C1 P1 -60.4(4) . . . . ?
C4 Fe1 C1 P1 -158.7(3) . . . . ?
C10 Fe1 C1 P1 -20.7(3) . . . . ?
C3 Fe1 C1 P1 157.8(3) . . . . ?
O11 P1 S2 Ni1 127.27(13) . . . . ?
C1 P1 S2 Ni1 -117.59(15) . . . . ?
S1 P1 S2 Ni1 5.33(6) . . . . ?
S2 Ni1 S2 P1 47(100) 3_556 . . . ?
S1 Ni1 S2 P1 175.30(5) 3_556 . . . ?
S1 Ni1 S2 P1 -4.70(5) . . . . ?
C5 C1 C2 C3 0.0(5) . . . . ?
P1 C1 C2 C3 179.2(3) . . . . ?
Fe1 C1 C2 C3 -60.1(3) . . . . ?
C5 C1 C2 Fe1 60.1(3) . . . . ?
P1 C1 C2 Fe1 -120.6(3) . . . . ?
C1 Fe1 C2 C3 118.9(4) . . . . ?
C7 Fe1 C2 C3 -95.4(3) . . . . ?
C8 Fe1 C2 C3 -58.1(4) . . . . ?
C5 Fe1 C2 C3 80.4(3) . . . . ?
C6 Fe1 C2 C3 -139.4(3) . . . . ?
C9 Fe1 C2 C3 92(13) . . . . ?
C4 Fe1 C2 C3 37.1(3) . . . . ?
C10 Fe1 C2 C3 -177.3(3) . . . . ?
C7 Fe1 C2 C1 145.7(2) . . . . ?
C8 Fe1 C2 C1 -176.9(3) . . . . ?
C5 Fe1 C2 C1 -38.4(2) . . . . ?
C6 Fe1 C2 C1 101.7(3) . . . . ?
C9 Fe1 C2 C1 -27(13) . . . . ?
C4 Fe1 C2 C1 -81.7(3) . . . . ?
C10 Fe1 C2 C1 63.8(4) . . . . ?
C3 Fe1 C2 C1 -118.9(4) . . . . ?
C1 C2 C3 C4 0.5(5) . . . . ?
Fe1 C2 C3 C4 -58.3(3) . . . . ?
C1 C2 C3 Fe1 58.8(3) . . . . ?
C1 Fe1 C3 C2 -38.3(3) . . . . ?
C7 Fe1 C3 C2 101.3(3) . . . . ?
C8 Fe1 C3 C2 144.4(3) . . . . ?
C5 Fe1 C3 C2 -83.1(3) . . . . ?
C6 Fe1 C3 C2 64.4(4) . . . . ?
C9 Fe1 C3 C2 -178.7(3) . . . . ?
C4 Fe1 C3 C2 -120.0(4) . . . . ?
C10 Fe1 C3 C2 87(7) . . . . ?
C1 Fe1 C3 C4 81.7(3) . . . . ?
C7 Fe1 C3 C4 -138.6(3) . . . . ?
C8 Fe1 C3 C4 -95.6(3) . . . . ?
C5 Fe1 C3 C4 37.0(3) . . . . ?
C2 Fe1 C3 C4 120.0(4) . . . . ?
C6 Fe1 C3 C4 -175.5(3) . . . . ?
C9 Fe1 C3 C4 -58.7(4) . . . . ?
C10 Fe1 C3 C4 -153(6) . . . . ?
C2 C3 C4 C5 -0.7(5) . . . . ?
Fe1 C3 C4 C5 -58.8(3) . . . . ?
C2 C3 C4 Fe1 58.1(3) . . . . ?
C1 Fe1 C4 C5 38.5(3) . . . . ?
C7 Fe1 C4 C5 -176.4(3) . . . . ?
C8 Fe1 C4 C5 -139.5(3) . . . . ?
C2 Fe1 C4 C5 83.0(3) . . . . ?
C6 Fe1 C4 C5 -174(3) . . . . ?
C9 Fe1 C4 C5 -96.3(3) . . . . ?
C10 Fe1 C4 C5 -61.1(4) . . . . ?
C3 Fe1 C4 C5 120.2(4) . . . . ?
C1 Fe1 C4 C3 -81.7(3) . . . . ?
C7 Fe1 C4 C3 63.5(4) . . . . ?
C8 Fe1 C4 C3 100.3(3) . . . . ?
C5 Fe1 C4 C3 -120.2(4) . . . . ?
C2 Fe1 C4 C3 -37.2(3) . . . . ?
C6 Fe1 C4 C3 66(3) . . . . ?
C9 Fe1 C4 C3 143.5(3) . . . . ?
C10 Fe1 C4 C3 178.7(3) . . . . ?
C3 C4 C5 C1 0.7(5) . . . . ?
Fe1 C4 C5 C1 -58.7(3) . . . . ?
C3 C4 C5 Fe1 59.4(3) . . . . ?
C2 C1 C5 C4 -0.4(5) . . . . ?
P1 C1 C5 C4 -179.7(3) . . . . ?
Fe1 C1 C5 C4 59.8(3) . . . . ?
C2 C1 C5 Fe1 -60.2(3) . . . . ?
P1 C1 C5 Fe1 120.5(3) . . . . ?
C1 Fe1 C5 C4 -119.0(4) . . . . ?
C7 Fe1 C5 C4 36(3) . . . . ?
C8 Fe1 C5 C4 61.8(4) . . . . ?
C2 Fe1 C5 C4 -80.7(3) . . . . ?
C6 Fe1 C5 C4 179.4(3) . . . . ?
C9 Fe1 C5 C4 99.5(3) . . . . ?
C10 Fe1 C5 C4 143.2(3) . . . . ?
C3 Fe1 C5 C4 -37.1(3) . . . . ?
C7 Fe1 C5 C1 155(2) . . . . ?
C8 Fe1 C5 C1 -179.3(3) . . . . ?
C2 Fe1 C5 C1 38.3(2) . . . . ?
C6 Fe1 C5 C1 -61.6(4) . . . . ?
C9 Fe1 C5 C1 -141.6(3) . . . . ?
C4 Fe1 C5 C1 119.0(4) . . . . ?
C10 Fe1 C5 C1 -97.8(3) . . . . ?
C3 Fe1 C5 C1 81.9(3) . . . . ?
C1 Fe1 C6 C10 -96.7(3) . . . . ?
C7 Fe1 C6 C10 119.0(4) . . . . ?
C8 Fe1 C6 C10 81.3(3) . . . . ?
C5 Fe1 C6 C10 -57.1(4) . . . . ?
C2 Fe1 C6 C10 -141.8(3) . . . . ?
C9 Fe1 C6 C10 37.6(3) . . . . ?
C4 Fe1 C6 C10 117(3) . . . . ?
C3 Fe1 C6 C10 179.0(3) . . . . ?
C1 Fe1 C6 C7 144.3(3) . . . . ?
C8 Fe1 C6 C7 -37.7(3) . . . . ?
C5 Fe1 C6 C7 -176.1(3) . . . . ?
C2 Fe1 C6 C7 99.2(3) . . . . ?
C9 Fe1 C6 C7 -81.4(3) . . . . ?
C4 Fe1 C6 C7 -2(3) . . . . ?
C10 Fe1 C6 C7 -119.0(4) . . . . ?
C3 Fe1 C6 C7 59.9(4) . . . . ?
C10 C6 C7 C8 0.2(5) . . . . ?
Fe1 C6 C7 C8 60.1(3) . . . . ?
C10 C6 C7 Fe1 -59.8(3) . . . . ?
C1 Fe1 C7 C8 -179.4(3) . . . . ?
C5 Fe1 C7 C8 28(3) . . . . ?
C2 Fe1 C7 C8 143.1(3) . . . . ?
C6 Fe1 C7 C8 -118.6(4) . . . . ?
C9 Fe1 C7 C8 -37.0(3) . . . . ?
C4 Fe1 C7 C8 61.2(4) . . . . ?
C10 Fe1 C7 C8 -81.0(3) . . . . ?
C3 Fe1 C7 C8 99.5(3) . . . . ?
C1 Fe1 C7 C6 -60.8(4) . . . . ?
C8 Fe1 C7 C6 118.6(4) . . . . ?
C5 Fe1 C7 C6 147(2) . . . . ?
C2 Fe1 C7 C6 -98.3(3) . . . . ?
C9 Fe1 C7 C6 81.6(3) . . . . ?
C4 Fe1 C7 C6 179.8(3) . . . . ?
C10 Fe1 C7 C6 37.6(3) . . . . ?
C3 Fe1 C7 C6 -142.0(3) . . . . ?
C6 C7 C8 C9 -0.7(5) . . . . ?
Fe1 C7 C8 C9 59.4(3) . . . . ?
C6 C7 C8 Fe1 -60.2(3) . . . . ?
C1 Fe1 C8 C7 172(4) . . . . ?
C5 Fe1 C8 C7 -177.1(3) . . . . ?
C2 Fe1 C8 C7 -60.3(4) . . . . ?
C6 Fe1 C8 C7 38.1(3) . . . . ?
C9 Fe1 C8 C7 120.4(4) . . . . ?
C4 Fe1 C8 C7 -139.9(3) . . . . ?
C10 Fe1 C8 C7 81.8(3) . . . . ?
C3 Fe1 C8 C7 -96.6(3) . . . . ?
C1 Fe1 C8 C9 52(4) . . . . ?
C7 Fe1 C8 C9 -120.4(4) . . . . ?
C5 Fe1 C8 C9 62.6(4) . . . . ?
C2 Fe1 C8 C9 179.4(3) . . . . ?
C6 Fe1 C8 C9 -82.2(3) . . . . ?
C4 Fe1 C8 C9 99.8(3) . . . . ?
C10 Fe1 C8 C9 -38.5(3) . . . . ?
C3 Fe1 C8 C9 143.0(3) . . . . ?
C7 C8 C9 C10 0.9(5) . . . . ?
Fe1 C8 C9 C10 60.1(3) . . . . ?
C7 C8 C9 Fe1 -59.2(3) . . . . ?
C1 Fe1 C9 C8 -177.0(3) . . . . ?
C7 Fe1 C9 C8 36.8(3) . . . . ?
C5 Fe1 C9 C8 -139.0(3) . . . . ?
C2 Fe1 C9 C8 -150(13) . . . . ?
C6 Fe1 C9 C8 80.6(3) . . . . ?
C4 Fe1 C9 C8 -95.9(3) . . . . ?
C10 Fe1 C9 C8 117.8(4) . . . . ?
C3 Fe1 C9 C8 -59.5(4) . . . . ?
C1 Fe1 C9 C10 65.2(4) . . . . ?
C7 Fe1 C9 C10 -81.0(3) . . . . ?
C8 Fe1 C9 C10 -117.8(4) . . . . ?
C5 Fe1 C9 C10 103.1(3) . . . . ?
C2 Fe1 C9 C10 92(13) . . . . ?
C6 Fe1 C9 C10 -37.2(3) . . . . ?
C4 Fe1 C9 C10 146.2(3) . . . . ?
C3 Fe1 C9 C10 -177.3(3) . . . . ?
C7 C6 C10 C9 0.3(5) . . . . ?
Fe1 C6 C10 C9 -59.0(3) . . . . ?
C7 C6 C10 Fe1 59.3(3) . . . . ?
C8 C9 C10 C6 -0.8(5) . . . . ?
Fe1 C9 C10 C6 59.0(3) . . . . ?
C8 C9 C10 Fe1 -59.8(3) . . . . ?
C1 Fe1 C10 C6 101.4(3) . . . . ?
C7 Fe1 C10 C6 -37.8(3) . . . . ?
C8 Fe1 C10 C6 -81.4(3) . . . . ?
C5 Fe1 C10 C6 146.6(3) . . . . ?
C2 Fe1 C10 C6 61.6(4) . . . . ?
C9 Fe1 C10 C6 -119.6(4) . . . . ?
C4 Fe1 C10 C6 -175.3(3) . . . . ?
C3 Fe1 C10 C6 -24(7) . . . . ?
C1 Fe1 C10 C9 -139.0(3) . . . . ?
C7 Fe1 C10 C9 81.8(3) . . . . ?
C8 Fe1 C10 C9 38.3(3) . . . . ?
C5 Fe1 C10 C9 -93.8(3) . . . . ?
C2 Fe1 C10 C9 -178.7(3) . . . . ?
C6 Fe1 C10 C9 119.6(4) . . . . ?
C4 Fe1 C10 C9 -55.7(4) . . . . ?
C3 Fe1 C10 C9 96(7) . . . . ?
C1 P1 O11 C11 175.8(3) . . . . ?
S2 P1 O11 C11 -61.4(3) . . . . ?
S1 P1 O11 C11 54.4(3) . . . . ?
